data_2310993
loop_
_publ_author_name
'Zachariasen, W. H.'

_publ_section_title
;
 Crystal chemical studies of the 5f-series of elements. X. Sulfides and
 oxy-sulfides
;
_journal_coden_ASTM ACCRA9
_journal_issue 5
_journal_name_full 'Acta Crystallographica'
_journal_page_first 291
_journal_page_last 296
_journal_paper_doi 10.1107/s0365110x49000758
_journal_volume 2
_journal_year 1949
_chemical_formula_sum 'S3 U2'
_chemical_name_systematic 'U2 S3'
_space_group_IT_number 62
_symmetry_space_group_name_Hall '-P 2ac 2n'
_symmetry_space_group_name_H-M 'P n m a'
_cell_angle_alpha 90
_cell_angle_beta 90
_cell_angle_gamma 90
_cell_formula_units_Z 4
_cell_length_a 10.41
_cell_length_b 3.89
_cell_length_c 10.65
_cell_volume 431.271
_cod_data_source_file Zachariasen_ACCRA9_1949_1798.cif
_cod_data_source_block S3U2
_cod_original_cell_volume 431.2707
_cod_database_code 2310993

loop_
_symmetry_equiv_pos_as_xyz
x,y,z
-x+1/2,-y,z+1/2
x+1/2,-y+1/2,-z+1/2
-x,y+1/2,-z
-x,-y,-z
x-1/2,y,-z-1/2
-x-1/2,y-1/2,z-1/2
x,-y-1/2,z

loop_
_atom_site_label
_atom_site_type_symbol
_atom_site_fract_x
_atom_site_fract_y
_atom_site_fract_z
_atom_site_occupancy
_atom_site_U_iso_or_equiv
S1 S 0.878 0.25 0.053 1 0.0
S2 S 0.561 0.25 0.871 1 0.0
S3 S 0.206 0.25 0.23 1 0.0
U1 U 0.311 0.25 0.014 1 0.0
U2 U 0.508 0.25 0.695 1 0.0
